data_9014125
loop_
_publ_author_name
'Averbuch-Pouchot M'
'Durif, A.'
'Guitel, J.'

_publ_section_title
;
 Structure cristalline du tripolyphosphate de zinc heptadecahydrate:
 Zn5(P3O10)2(H2O)17
;
_journal_issue 10
_journal_name_full 'Acta Crystallographica, Section B'
_journal_page_first 2482
_journal_page_last 2486
_journal_paper_doi 10.1107/S0567740875007832
_journal_volume 31
_journal_year 1975
_chemical_formula_sum 'O37 P6 Zn5'
_space_group_IT_number 2
_symmetry_space_group_name_Hall '-P 1'
_symmetry_space_group_name_H-M 'P -1'
_cell_angle_alpha 111.39
_cell_angle_beta 115.08
_cell_angle_gamma 70.19
_cell_length_a 10.766
_cell_length_b 10.316
_cell_length_c 8.525
_cell_formula_units_Z 1
_cell_volume 779.167
_database_code_amcsd 0015934
_exptl_crystal_density_diffrn 2.354
_cod_duplicate_entry 1007252
_cod_original_formula_sum 'Zn5 P6 O37'
_cod_database_code 9014125
_amcsd_formula_title Zn5(P3O10)2(H2O)17

loop_
_space_group_symop_operation_xyz
x,y,z
-x,-y,-z

loop_
_atom_site_label
_atom_site_fract_x
_atom_site_fract_y
_atom_site_fract_z
Zn1 0.00000 0.00000 0.00000
Zn2 0.46640 0.05593 0.74300
Zn3 0.26862 0.54272 0.26141
P1 0.25370 0.06600 0.36260
P2 0.17690 0.24570 0.12400
P3 0.45480 0.22080 0.12990
O1 0.24370 0.20670 0.31060
O2 0.30190 0.18160 0.04530
O3 0.11500 0.02490 0.26640
O4 0.62780 0.04920 0.69180
O5 0.28940 0.11650 0.56440
O6 0.13850 0.40400 0.16130
O7 0.06050 0.16770 -0.00230
O8 0.54980 0.12040 0.24630
O9 0.49550 0.19500 -0.02890
O10 0.44000 0.37380 0.23770
O11 0.58770 0.32070 0.63370
O12 0.77710 0.43270 0.99140
O13 0.89700 0.28270 0.70970
O14 0.68610 0.46010 0.47550
O15 0.82710 0.15620 0.07940
O16 0.89610 0.08050 0.39370
O17 0.11830 0.37640 0.71370
O18 0.50000 0.50000 0.00000
O19 0.91420 0.39340 0.38540

loop_
_cod_related_entry_id
_cod_related_entry_database
_cod_related_entry_code
1 AMCSD 0015934
